data_7709238
loop_
_publ_author_name
'Dais, Tyson N.'
'Takano, Rina'
'Ishida, Takayuki'
'Plieger, Paul G.'

_publ_section_title
;
 Self-assembly of non-macrocyclic triangular Ni<sub>3</sub>Ln clusters.
;
_journal_issue 4
_journal_name_full 'Dalton transactions (Cambridge, England : 2003)'
_journal_page_first 1446
_journal_page_last 1453
_journal_paper_doi 10.1039/d1dt03742k
_journal_volume 51
_journal_year 2022
_chemical_formula_moiety 'C42 H42 Gd N2 Ni3 O24, 3(C H4 O), N O3'
_chemical_formula_sum 'C45 H54 Gd N3 Ni3 O30'
_chemical_formula_weight 1450.29
_space_group_crystal_system monoclinic
_space_group_IT_number 14
_space_group_name_Hall '-P 2yn'
_space_group_name_H-M_alt 'P 1 21/n 1'
_atom_sites_solution_hydrogens mixed
_atom_sites_solution_primary dual
_atom_sites_solution_secondary difmap
_audit_creation_date 2021-10-18
_audit_creation_method
;
Olex2 1.5
(compiled 2021.08.20 svn.r13c46975 for OlexSys, GUI svn.r6392)
;
_audit_update_record
;
2021-10-19 deposited with the CCDC.	2021-12-20 downloaded from the CCDC.
;
_cell_angle_alpha 90
_cell_angle_beta 106.716(3)
_cell_angle_gamma 90
_cell_formula_units_Z 4
_cell_length_a 17.0721(10)
_cell_length_b 18.7861(11)
_cell_length_c 17.1302(10)
_cell_measurement_reflns_used 9215
_cell_measurement_temperature 100.0
_cell_measurement_theta_max 75.32
_cell_measurement_theta_min 3.58
_cell_volume 5261.8(5)
_computing_cell_refinement 'SAINT V8.40A (Bruker, 2019)'
_computing_data_reduction 'SAINT V8.40A (Bruker, 2019)'
_computing_molecular_graphics 'Olex2 1.5 (Dolomanov et al., 2009)'
_computing_publication_material 'Olex2 1.5 (Dolomanov et al., 2009)'
_computing_structure_refinement 'SHELXL 2018/3 (Sheldrick, 2015)'
_computing_structure_solution 'SHELXT 2018/2 (Sheldrick, 2018)'
_diffrn_ambient_temperature 100.00
_diffrn_detector 'PHOTON III M28 Charge-Integrating Pixel Detector'
_diffrn_measured_fraction_theta_full 1.000
_diffrn_measured_fraction_theta_max 1.000
_diffrn_measurement_device_type Venture
_diffrn_measurement_method '\f and \w scans'
_diffrn_radiation_monochromator 'Helios Optics'
_diffrn_radiation_type CuK\a
_diffrn_radiation_wavelength 1.54178
_diffrn_reflns_av_R_equivalents 0.0509
_diffrn_reflns_av_unetI/netI 0.0206
_diffrn_reflns_Laue_measured_fraction_full 1.000
_diffrn_reflns_Laue_measured_fraction_max 1.000
_diffrn_reflns_limit_h_max 20
_diffrn_reflns_limit_h_min -20
_diffrn_reflns_limit_k_max 22
_diffrn_reflns_limit_k_min -22
_diffrn_reflns_limit_l_max 20
_diffrn_reflns_limit_l_min -20
_diffrn_reflns_number 143215
_diffrn_reflns_point_group_measured_fraction_full 1.000
_diffrn_reflns_point_group_measured_fraction_max 1.000
_diffrn_reflns_theta_full 67.679
_diffrn_reflns_theta_max 68.242
_diffrn_reflns_theta_min 3.221
_diffrn_source 'Bruker IuS DIAMOND'
_exptl_absorpt_coefficient_mu 10.111
_exptl_absorpt_correction_T_max 0.7540
_exptl_absorpt_correction_T_min 0.3595
_exptl_absorpt_correction_type none
_exptl_absorpt_process_details
;
SADABS-2016/2 (Bruker,2016/2) was used for absorption correction.
wR2(int) was 0.1629 before and 0.0639 after correction.
The Ratio of minimum to maximum transmission is 0.4768.
The \l/2 correction factor is Not present.
;
_exptl_crystal_colour orange
_exptl_crystal_colour_primary orange
_exptl_crystal_density_diffrn 1.831
_exptl_crystal_description plate
_exptl_crystal_F_000 2932
_exptl_crystal_preparation 'Magnetic properties'
_exptl_crystal_recrystallization_method 'Vapour deposition'
_exptl_crystal_size_max 0.23
_exptl_crystal_size_mid 0.1
_exptl_crystal_size_min 0.1
_refine_diff_density_max 0.760
_refine_diff_density_min -0.572
_refine_diff_density_rms 0.066
_refine_ls_extinction_coef 0.000187(14)
_refine_ls_extinction_expression Fc^*^=kFc[1+0.001xFc^2^\l^3^/sin(2\q)]^-1/4^
_refine_ls_extinction_method 'SHELXL-2018/3 (Sheldrick 2018)'
_refine_ls_goodness_of_fit_ref 1.026
_refine_ls_hydrogen_treatment mixed
_refine_ls_matrix_type full
_refine_ls_number_parameters 798
_refine_ls_number_reflns 9641
_refine_ls_number_restraints 70
_refine_ls_restrained_S_all 1.030
_refine_ls_R_factor_all 0.0242
_refine_ls_R_factor_gt 0.0232
_refine_ls_shift/su_max 0.001
_refine_ls_shift/su_mean 0.000
_refine_ls_structure_factor_coef Fsqd
_refine_ls_weighting_details 'w=1/[\s^2^(Fo^2^)+(0.0325P)^2^+4.7402P] where P=(Fo^2^+2Fc^2^)/3'
_refine_ls_weighting_scheme calc
_refine_ls_wR_factor_gt 0.0607
_refine_ls_wR_factor_ref 0.0614
_reflns_Friedel_coverage 0.000
_reflns_number_gt 9335
_reflns_number_total 9641
_reflns_threshold_expression 'I > 2\s(I)'
_cod_data_source_file d1dt03742k2.cif
_cod_data_source_block ni3gd
_cod_depositor_comments 'Adding full bibliography for 7709235--7709238.cif.'
_cod_database_code 7709238
_shelx_shelxl_version_number 2018/3
_shelx_space_group_comment
;
The symmetry employed for this shelxl refinement is uniquely defined
by the following loop, which should always be used as a source of
symmetry information in preference to the above space-group names.
They are only intended as comments.
;
_shelx_estimated_absorpt_t_max 0.431
_shelx_estimated_absorpt_t_min 0.204
_olex2_refinement_description
;
1. Fixed Uiso
 At 1.2 times of:
  All C(H) groups
 At 1.5 times of:
  All C(H,H,H) groups, All O(H) groups
2. Restrained distances
 O18-H18
 0.87 with sigma of 0.01
 O13-H13
 0.87 with sigma of 0.01
 O15-H15
 0.87 with sigma of 0.01
 O14-H14
 0.87 with sigma of 0.01
 O16-H16
 0.87 with sigma of 0.01
 Ni3-H16
 2.683098 with sigma of 0.02
 Ni4-H18
 2.693431 with sigma of 0.02
 C65-H18
 1.90243 with sigma of 0.02
 Ni3-H15
 2.622281 with sigma of 0.02
 C63-H16
 1.907772 with sigma of 0.02
 C60-H13
 1.906241 with sigma of 0.02
 Ni2-H13
 2.752081 with sigma of 0.02
 C62-H15
 1.912613 with sigma of 0.02
 C61-H14
 1.911506 with sigma of 0.02
 Ni2-H14
 2.702829 with sigma of 0.02
 N3B-O26B \\sim N3B-O27B \\sim N3B-O25B
 with sigma of 0.02
 O26B-O27B \\sim O27B-O25B \\sim O25B-O26B
 with sigma of 0.04
3. Restrained planarity
 N3B, O26B, O27B, O25B
 with sigma of 0.1
4. Uiso/Uaniso restraints and constraints
N3B \\sim O26B \\sim O27B \\sim O25B: within 2A with sigma of 0.04 and sigma
for terminal atoms of 0.08 within 2A
Uanis(N3A) \\sim Ueq, Uanis(O27A) \\sim Ueq: with sigma of 0.005 and sigma for
terminal atoms of 0.01
5. Rigid body (RIGU) restrains
 N3B, O26B, O27B, O25B
 with sigma for 1-2 distances of 0.004 and sigma for 1-3 distances of 0.004
6. Others
 Fixed Sof: N3B(0.65) O26B(0.65) O27B(0.65) O25B(0.65) O25A(0.35) N3A(0.35)
 O27A(0.35) O26A(0.35)
7.a Free rotating group:
 N3B(O26B,O27B,O25B)
7.b Aromatic/amide H refined with riding coordinates:
 C52(H52), C8(H8), C31(H31), C7(H7), C11(H11), C9(H9), C32(H32), C28(H28),
 C29(H29), C6(H6), C12(H12), C47(H47), C26(H26), C48(H48), C46(H46), C27(H27),
 C51(H51), C49(H49)
7.c Idealised Me refined as rotating group:
 C63(H63A,H63B,H63C), C60(H60A,H60B,H60C), C61(H61A,H61B,H61C), C67(H67A,H67B,
 H67C), C64(H64A,H64B,H64C), C62(H62A,H62B,H62C), C65(H65A,H65B,H65C), C68(H68A,
 H68B,H68C), C66(H66A,H66B,H66C)
7.d Idealised tetrahedral OH refined as rotating group:
 O17(H17), O29(H29A), O30(H30), O28(H28A)
;
_olex2_submission_special_instructions 'No special instructions were received'

loop_
_space_group_symop_operation_xyz
'x, y, z'
'-x+1/2, y+1/2, -z+1/2'
'-x, -y, -z'
'x-1/2, -y-1/2, z-1/2'

loop_
_atom_site_label
_atom_site_type_symbol
_atom_site_fract_x
_atom_site_fract_y
_atom_site_fract_z
_atom_site_U_iso_or_equiv
_atom_site_adp_type
_atom_site_occupancy
_atom_site_site_symmetry_order
_atom_site_calc_flag
_atom_site_refinement_flags_posn
_atom_site_refinement_flags_adp
_atom_site_refinement_flags_occupancy
_atom_site_disorder_assembly
_atom_site_disorder_group
Gd1 Gd 0.43908(2) 0.23808(2) 0.71508(2) 0.01739(5) Uani 1 1 d . . . . .
Ni2 Ni 0.48720(2) 0.30548(2) 0.92161(2) 0.01827(9) Uani 1 1 d D . . . .
Ni4 Ni 0.51308(2) 0.32883(2) 0.56329(2) 0.01922(9) Uani 1 1 d D . . . .
Ni3 Ni 0.30750(2) 0.08132(2) 0.66132(2) 0.02001(9) Uani 1 1 d D . . . .
O11 O 0.47495(9) 0.34334(8) 0.81004(9) 0.0183(3) Uani 1 1 d . . . . .
O3 O 0.38577(10) 0.12382(8) 0.75855(9) 0.0200(3) Uani 1 1 d . . . . .
O6 O 0.35067(9) 0.15986(8) 0.60782(9) 0.0197(3) Uani 1 1 d . . . . .
O2 O 0.46275(9) 0.21292(8) 0.86296(9) 0.0186(3) Uani 1 1 d . . . . .
O12 O 0.51238(10) 0.40346(9) 0.96871(9) 0.0229(3) Uani 1 1 d . . . . .
O10 O 0.50245(10) 0.34730(8) 0.67302(9) 0.0199(3) Uani 1 1 d . . . . .
O8 O 0.51782(10) 0.30053(9) 0.45284(9) 0.0245(4) Uani 1 1 d . . . . .
O13 O 0.61356(10) 0.29633(9) 0.93196(10) 0.0237(3) Uani 1 1 d D . . . .
H13 H 0.6257(12) 0.2792(14) 0.8882(8) 0.035 Uiso 1 1 d D U . . .
O7 O 0.44774(10) 0.24494(8) 0.57211(10) 0.0201(3) Uani 1 1 d . . . . .
O9 O 0.58110(10) 0.41611(9) 0.56931(10) 0.0247(4) Uani 1 1 d . . . . .
O5 O 0.22627(10) 0.05579(9) 0.55352(9) 0.0243(3) Uani 1 1 d . . . . .
O14 O 0.36677(10) 0.32196(9) 0.91756(10) 0.0250(4) Uani 1 1 d D . . . .
H14 H 0.3303(9) 0.2877(8) 0.9028(17) 0.038 Uiso 1 1 d D U . . .
O1 O 0.50390(11) 0.25815(9) 1.02829(10) 0.0259(4) Uani 1 1 d . . . . .
O22 O 0.30940(11) 0.26096(8) 0.74569(10) 0.0229(4) Uani 1 1 d . . . . .
O19 O 0.58924(11) 0.23944(9) 0.78132(10) 0.0271(4) Uani 1 1 d . . . . .
O18 O 0.41214(10) 0.39352(9) 0.50607(10) 0.0272(4) Uani 1 1 d D . . . .
H18 H 0.4062(11) 0.4329(9) 0.5326(14) 0.041 Uiso 1 1 d D U . . .
O15 O 0.38616(11) 0.00479(10) 0.63441(11) 0.0317(4) Uani 1 1 d D . . . .
H15 H 0.3884(14) -0.0347(9) 0.6634(16) 0.048 Uiso 1 1 d D U . . .
O4 O 0.27558(11) 0.00529(9) 0.72578(10) 0.0271(4) Uani 1 1 d . . . . .
O16 O 0.21512(10) 0.14514(9) 0.68345(11) 0.0280(4) Uani 1 1 d D . . . .
H16 H 0.2278(11) 0.1782(11) 0.7204(14) 0.042 Uiso 1 1 d D U . . .
O17 O 0.61613(10) 0.26669(9) 0.61285(11) 0.0258(4) Uani 1 1 d . . . . .
H17 H 0.622747 0.237278 0.578358 0.039 Uiso 1 1 calc R U . . .
O23 O 0.32779(11) 0.32499(9) 0.64843(10) 0.0290(4) Uani 1 1 d . . . . .
O24 O 0.21083(11) 0.32910(10) 0.67627(11) 0.0323(4) Uani 1 1 d . . . . .
O20 O 0.54313(11) 0.14438(10) 0.71505(11) 0.0322(4) Uani 1 1 d . . . . .
N2 N 0.28016(12) 0.30626(10) 0.68914(12) 0.0223(4) Uani 1 1 d . . . . .
O21 O 0.67260(12) 0.15138(12) 0.78141(13) 0.0432(5) Uani 1 1 d . . . . .
N1 N 0.60421(13) 0.17688(11) 0.76008(12) 0.0281(5) Uani 1 1 d . . . . .
O29 O 0.25157(14) 0.21534(12) 0.88845(14) 0.0449(5) Uani 1 1 d . . . . .
H29A H 0.207508 0.234090 0.861246 0.067 Uiso 1 1 calc R U . . .
O30 O 0.39470(16) 0.51964(11) 0.56680(12) 0.0487(6) Uani 1 1 d . . . . .
H30 H 0.397135 0.552709 0.534566 0.073 Uiso 1 1 calc R U . . .
C1 C 0.45262(14) 0.14220(12) 0.97714(13) 0.0195(5) Uani 1 1 d . . . . .
O28 O 0.62971(15) 0.16039(11) 0.51586(12) 0.0482(5) Uani 1 1 d . . . . .
H28A H 0.636748 0.160661 0.469309 0.072 Uiso 1 1 calc R U . . .
C43 C 0.50893(13) 0.40222(12) 0.79565(13) 0.0179(4) Uani 1 1 d . . . . .
C4 C 0.35843(14) 0.04476(12) 0.85827(13) 0.0199(5) Uani 1 1 d . . . . .
C42 C 0.52469(13) 0.40423(12) 0.71604(13) 0.0189(4) Uani 1 1 d . . . . .
C2 C 0.43900(13) 0.15605(11) 0.89429(13) 0.0176(4) Uani 1 1 d . . . . .
C22 C 0.35420(14) 0.15386(12) 0.53288(13) 0.0183(4) Uani 1 1 d . . . . .
C23 C 0.41101(14) 0.20313(12) 0.51212(13) 0.0189(5) Uani 1 1 d . . . . .
C5 C 0.37884(14) 0.02665(12) 0.94485(14) 0.0206(5) Uani 1 1 d . . . . .
C3 C 0.39299(13) 0.10531(12) 0.83346(13) 0.0188(4) Uani 1 1 d . . . . .
C44 C 0.53351(13) 0.45931(12) 0.84957(13) 0.0187(4) Uani 1 1 d . . . . .
C52 C 0.53426(14) 0.45420(13) 0.93362(14) 0.0222(5) Uani 1 1 d . . . . .
H52 H 0.554025 0.494834 0.966374 0.027 Uiso 1 1 calc R U . . .
C25 C 0.37653(14) 0.15128(12) 0.37333(13) 0.0210(5) Uani 1 1 d . . . . .
C45 C 0.56402(14) 0.52528(12) 0.82283(13) 0.0194(5) Uani 1 1 d . . . . .
C10 C 0.42809(14) 0.07369(12) 1.00323(13) 0.0187(4) Uani 1 1 d . . . . .
C8 C 0.42774(15) -0.01079(13) 1.11063(14) 0.0258(5) Uani 1 1 d . . . . .
H8 H 0.445016 -0.023791 1.166578 0.031 Uiso 1 1 calc R U . . .
C24 C 0.42149(14) 0.20303(12) 0.43411(13) 0.0206(5) Uani 1 1 d . . . . .
C50 C 0.57986(14) 0.52674(12) 0.74603(14) 0.0211(5) Uani 1 1 d . . . . .
C30 C 0.32072(14) 0.10431(12) 0.39339(13) 0.0215(5) Uani 1 1 d . . . . .
C63 C 0.13180(15) 0.12479(14) 0.67285(16) 0.0302(5) Uani 1 1 d D . . . .
H63A H 0.105245 0.114765 0.615140 0.045 Uiso 1 1 calc R U . . .
H63B H 0.102880 0.163633 0.690950 0.045 Uiso 1 1 calc R U . . .
H63C H 0.130293 0.082064 0.705205 0.045 Uiso 1 1 calc R U . . .
C41 C 0.56408(14) 0.46334(12) 0.69432(13) 0.0203(5) Uani 1 1 d . . . . .
C31 C 0.23966(15) 0.06867(13) 0.48765(14) 0.0241(5) Uani 1 1 d . . . . .
H31 H 0.200816 0.050452 0.440438 0.029 Uiso 1 1 calc R U . . .
C7 C 0.37671(16) -0.05552(13) 1.05387(15) 0.0268(5) Uani 1 1 d . . . . .
H7 H 0.357536 -0.098467 1.071226 0.032 Uiso 1 1 calc R U . . .
C11 C 0.48664(16) 0.19505(13) 1.03851(14) 0.0261(5) Uani 1 1 d . . . . .
H11 H 0.497191 0.179928 1.093486 0.031 Uiso 1 1 calc R U . . .
C9 C 0.45321(15) 0.05229(13) 1.08574(14) 0.0230(5) Uani 1 1 d . . . . .
H9 H 0.488628 0.082343 1.124986 0.028 Uiso 1 1 calc R U . . .
C32 C 0.47818(16) 0.25081(13) 0.41206(15) 0.0242(5) Uani 1 1 d . . . . .
H32 H 0.486067 0.243260 0.360003 0.029 Uiso 1 1 calc R U . . .
C21 C 0.30724(14) 0.10807(12) 0.47377(13) 0.0203(5) Uani 1 1 d . . . . .
C28 C 0.29642(16) 0.04661(14) 0.26169(14) 0.0286(5) Uani 1 1 d . . . . .
H28 H 0.270673 0.010260 0.224610 0.034 Uiso 1 1 calc R U . . .
C29 C 0.28189(15) 0.05179(13) 0.33622(14) 0.0266(5) Uani 1 1 d . . . . .
H29 H 0.245010 0.019439 0.349671 0.032 Uiso 1 1 calc R U . . .
C6 C 0.35385(15) -0.03791(13) 0.97274(14) 0.0253(5) Uani 1 1 d . . . . .
H6 H 0.320405 -0.069861 0.934367 0.030 Uiso 1 1 calc R U . . .
C12 C 0.30197(16) -0.00023(13) 0.80097(15) 0.0278(5) Uani 1 1 d . . . . .
H12 H 0.281992 -0.039863 0.823921 0.033 Uiso 1 1 calc R U . . .
C47 C 0.60392(16) 0.64982(13) 0.84378(15) 0.0288(5) Uani 1 1 d . . . . .
H47 H 0.611907 0.691358 0.876758 0.035 Uiso 1 1 calc R U . . .
C26 C 0.38793(15) 0.14596(14) 0.29505(14) 0.0245(5) Uani 1 1 d . . . . .
H26 H 0.423409 0.178592 0.279766 0.029 Uiso 1 1 calc R U . . .
C48 C 0.62068(16) 0.65077(13) 0.76864(15) 0.0297(6) Uani 1 1 d . . . . .
H48 H 0.641313 0.692797 0.750814 0.036 Uiso 1 1 calc R U . . .
C60 C 0.66818(17) 0.25772(13) 0.99742(17) 0.0292(6) Uani 1 1 d D . . . .
H60A H 0.721727 0.253624 0.987466 0.044 Uiso 1 1 calc R U . . .
H60B H 0.646036 0.210053 1.000765 0.044 Uiso 1 1 calc R U . . .
H60C H 0.674141 0.283051 1.048812 0.044 Uiso 1 1 calc R U . . .
C46 C 0.57575(15) 0.58816(13) 0.86953(14) 0.0248(5) Uani 1 1 d . . . . .
H46 H 0.563832 0.587952 0.920393 0.030 Uiso 1 1 calc R U . . .
C27 C 0.34884(15) 0.09461(14) 0.24050(15) 0.0285(5) Uani 1 1 d . . . . .
H27 H 0.357652 0.091923 0.188290 0.034 Uiso 1 1 calc R U . . .
C51 C 0.59206(15) 0.46275(13) 0.62343(14) 0.0240(5) Uani 1 1 d . . . . .
H51 H 0.623025 0.503025 0.616474 0.029 Uiso 1 1 calc R U . . .
C61 C 0.32496(16) 0.38579(13) 0.88212(16) 0.0297(5) Uani 1 1 d D . . . .
H61A H 0.344186 0.400344 0.835846 0.045 Uiso 1 1 calc R U . . .
H61B H 0.336245 0.423761 0.923072 0.045 Uiso 1 1 calc R U . . .
H61C H 0.265965 0.376773 0.863274 0.045 Uiso 1 1 calc R U . . .
C49 C 0.60736(16) 0.59112(13) 0.72069(15) 0.0269(5) Uani 1 1 d . . . . .
H49 H 0.616934 0.593167 0.668785 0.032 Uiso 1 1 calc R U . . .
C67 C 0.24548(19) 0.19603(17) 0.96736(19) 0.0434(7) Uani 1 1 d . . . . .
H67A H 0.188017 0.187594 0.964266 0.065 Uiso 1 1 calc R U . . .
H67B H 0.267096 0.234703 1.005939 0.065 Uiso 1 1 calc R U . . .
H67C H 0.277152 0.152590 0.985878 0.065 Uiso 1 1 calc R U . . .
C64 C 0.69352(16) 0.29369(15) 0.65893(17) 0.0331(6) Uani 1 1 d . . . . .
H64A H 0.715133 0.325362 0.624620 0.050 Uiso 1 1 calc R U . . .
H64B H 0.731515 0.254029 0.677932 0.050 Uiso 1 1 calc R U . . .
H64C H 0.687192 0.320274 0.705970 0.050 Uiso 1 1 calc R U . . .
C62 C 0.46554(17) 0.00888(16) 0.62123(18) 0.0390(6) Uani 1 1 d D . . . .
H62A H 0.467979 0.050852 0.588026 0.059 Uiso 1 1 calc R U . . .
H62B H 0.475124 -0.034071 0.592829 0.059 Uiso 1 1 calc R U . . .
H62C H 0.507584 0.012658 0.673838 0.059 Uiso 1 1 calc R U . . .
C65 C 0.33065(16) 0.37013(15) 0.46772(16) 0.0310(6) Uani 1 1 d D . . . .
H65A H 0.331678 0.331420 0.429675 0.047 Uiso 1 1 calc R U . . .
H65B H 0.298369 0.409871 0.437873 0.047 Uiso 1 1 calc R U . . .
H65C H 0.305924 0.353033 0.509250 0.047 Uiso 1 1 calc R U . . .
C68 C 0.3763(2) 0.54821(19) 0.63568(17) 0.0459(8) Uani 1 1 d . . . . .
H68A H 0.320171 0.566546 0.619590 0.069 Uiso 1 1 calc R U . . .
H68B H 0.414368 0.587013 0.658426 0.069 Uiso 1 1 calc R U . . .
H68C H 0.381517 0.510886 0.676837 0.069 Uiso 1 1 calc R U . . .
C66 C 0.6646(2) 0.09866(17) 0.55760(19) 0.0499(8) Uani 1 1 d . . . . .
H66A H 0.637270 0.056662 0.528051 0.075 Uiso 1 1 calc R U . . .
H66B H 0.657919 0.099092 0.612545 0.075 Uiso 1 1 calc R U . . .
H66C H 0.722937 0.097078 0.561387 0.075 Uiso 1 1 calc R U . . .
N3B N 0.58785(11) 0.16866(10) 0.28483(11) 0.0200(11) Uani 0.65 1 d DG U P A 1
O26B O 0.5772(2) 0.10617(10) 0.25846(17) 0.0325(8) Uani 0.65 1 d DG U P A 1
O27B O 0.55353(16) 0.21876(11) 0.24103(14) 0.0304(6) Uani 0.65 1 d DG U P A 1
O25B O 0.63287(17) 0.18059(15) 0.35532(12) 0.0334(7) Uani 0.65 1 d DG U P A 1
O25A O 0.6325(6) 0.1370(5) 0.3643(5) 0.063(2) Uani 0.35 1 d . . P B 2
N3A N 0.6022(8) 0.1653(7) 0.3087(9) 0.043(2) Uani 0.35 1 d . U P B 2
O27A O 0.5627(8) 0.1399(8) 0.2408(7) 0.097(4) Uani 0.35 1 d . U P B 2
O26A O 0.6086(5) 0.2375(4) 0.2981(5) 0.066(2) Uani 0.35 1 d . . P B 2

loop_
_atom_site_aniso_label
_atom_site_aniso_U_11
_atom_site_aniso_U_22
_atom_site_aniso_U_33
_atom_site_aniso_U_23
_atom_site_aniso_U_13
_atom_site_aniso_U_12
Gd1 0.02263(8) 0.01557(8) 0.01346(7) -0.00009(5) 0.00434(5) -0.00137(5)
Ni2 0.0232(2) 0.01741(19) 0.01427(18) -0.00057(14) 0.00546(15) -0.00170(15)
Ni4 0.0242(2) 0.01884(19) 0.01580(18) -0.00089(15) 0.00758(15) -0.00222(15)
Ni3 0.0254(2) 0.01666(19) 0.01605(18) 0.00047(15) 0.00284(15) -0.00252(15)
O11 0.0234(8) 0.0148(7) 0.0169(7) -0.0010(6) 0.0061(6) -0.0033(6)
O3 0.0270(8) 0.0177(8) 0.0141(7) 0.0020(6) 0.0041(6) -0.0019(6)
O6 0.0247(8) 0.0195(8) 0.0139(7) 0.0001(6) 0.0039(6) -0.0026(6)
O2 0.0247(8) 0.0162(8) 0.0143(7) 0.0014(6) 0.0047(6) -0.0011(6)
O12 0.0304(9) 0.0212(8) 0.0189(8) -0.0025(6) 0.0099(7) -0.0038(7)
O10 0.0268(8) 0.0170(8) 0.0170(7) -0.0022(6) 0.0078(6) -0.0047(6)
O8 0.0285(9) 0.0266(9) 0.0199(8) -0.0019(7) 0.0095(7) -0.0031(7)
O13 0.0240(8) 0.0252(9) 0.0201(8) -0.0008(7) 0.0036(7) 0.0002(7)
O7 0.0264(9) 0.0192(8) 0.0151(8) -0.0028(6) 0.0065(7) -0.0029(6)
O9 0.0328(9) 0.0225(8) 0.0222(8) -0.0013(7) 0.0132(7) -0.0042(7)
O5 0.0282(9) 0.0238(8) 0.0191(8) -0.0008(7) 0.0037(7) -0.0046(7)
O14 0.0261(9) 0.0240(9) 0.0266(9) 0.0016(7) 0.0102(7) 0.0009(7)
O1 0.0355(10) 0.0240(9) 0.0172(8) -0.0002(6) 0.0062(7) -0.0059(7)
O22 0.0285(9) 0.0194(8) 0.0211(8) 0.0035(6) 0.0079(7) 0.0015(7)
O19 0.0283(10) 0.0312(10) 0.0219(9) -0.0034(7) 0.0076(7) 0.0026(7)
O18 0.0278(9) 0.0277(9) 0.0253(9) 0.0021(7) 0.0062(7) 0.0038(7)
O15 0.0346(10) 0.0257(9) 0.0353(10) 0.0014(8) 0.0109(8) 0.0042(8)
O4 0.0366(10) 0.0211(8) 0.0202(8) 0.0011(7) 0.0025(7) -0.0063(7)
O16 0.0254(9) 0.0258(9) 0.0319(9) -0.0053(7) 0.0066(7) -0.0034(7)
O17 0.0243(9) 0.0263(9) 0.0256(9) -0.0042(7) 0.0050(7) 0.0005(7)
O23 0.0333(10) 0.0308(9) 0.0244(9) 0.0086(7) 0.0107(7) 0.0030(8)
O24 0.0286(10) 0.0288(9) 0.0379(10) 0.0019(8) 0.0070(8) 0.0056(8)
O20 0.0366(10) 0.0257(9) 0.0349(10) -0.0013(8) 0.0113(8) 0.0028(8)
N2 0.0266(11) 0.0182(9) 0.0207(10) -0.0014(8) 0.0044(8) -0.0006(8)
O21 0.0317(11) 0.0479(12) 0.0483(12) 0.0081(10) 0.0089(9) 0.0153(9)
N1 0.0304(12) 0.0303(11) 0.0241(10) 0.0044(9) 0.0085(9) 0.0035(9)
O29 0.0472(13) 0.0394(12) 0.0559(13) 0.0088(10) 0.0272(11) 0.0055(10)
O30 0.0900(17) 0.0322(11) 0.0319(11) 0.0074(9) 0.0302(11) 0.0126(11)
C1 0.0200(11) 0.0209(11) 0.0180(11) 0.0028(9) 0.0061(9) 0.0020(9)
O28 0.0753(16) 0.0376(11) 0.0330(11) 0.0021(9) 0.0177(11) 0.0194(11)
C43 0.0181(11) 0.0172(11) 0.0177(10) 0.0010(9) 0.0037(9) 0.0016(9)
C4 0.0230(11) 0.0182(11) 0.0177(11) 0.0014(9) 0.0045(9) 0.0023(9)
C42 0.0198(11) 0.0185(11) 0.0176(10) -0.0005(9) 0.0041(9) 0.0014(9)
C2 0.0184(11) 0.0164(10) 0.0181(10) 0.0013(8) 0.0055(9) 0.0033(8)
C22 0.0213(11) 0.0177(11) 0.0144(10) 0.0009(8) 0.0030(8) 0.0036(9)
C23 0.0199(11) 0.0165(11) 0.0178(11) 0.0006(9) 0.0017(9) 0.0040(9)
C5 0.0236(12) 0.0180(11) 0.0220(11) 0.0027(9) 0.0094(9) 0.0034(9)
C3 0.0197(11) 0.0176(11) 0.0185(11) 0.0020(9) 0.0046(9) 0.0044(9)
C44 0.0199(11) 0.0181(11) 0.0187(11) -0.0006(9) 0.0065(9) -0.0003(9)
C52 0.0263(12) 0.0212(12) 0.0200(11) -0.0039(9) 0.0083(9) -0.0005(10)
C25 0.0219(11) 0.0217(11) 0.0180(11) -0.0015(9) 0.0034(9) 0.0075(9)
C45 0.0198(11) 0.0177(11) 0.0199(11) 0.0005(9) 0.0043(9) -0.0007(9)
C10 0.0214(11) 0.0191(11) 0.0171(10) 0.0023(9) 0.0081(9) 0.0032(9)
C8 0.0334(13) 0.0268(12) 0.0196(11) 0.0065(10) 0.0115(10) 0.0087(10)
C24 0.0224(12) 0.0211(11) 0.0173(11) -0.0019(9) 0.0042(9) 0.0019(9)
C50 0.0227(11) 0.0190(11) 0.0208(11) 0.0000(9) 0.0051(9) -0.0014(9)
C30 0.0239(12) 0.0204(11) 0.0168(11) -0.0019(9) 0.0005(9) 0.0057(9)
C63 0.0275(13) 0.0332(14) 0.0301(13) 0.0010(11) 0.0084(11) -0.0026(11)
C41 0.0239(12) 0.0183(11) 0.0187(11) 0.0013(9) 0.0063(9) -0.0006(9)
C31 0.0272(12) 0.0210(12) 0.0206(12) -0.0034(9) 0.0014(10) -0.0016(10)
C7 0.0346(14) 0.0228(12) 0.0262(12) 0.0046(10) 0.0140(11) 0.0001(10)
C11 0.0333(13) 0.0265(13) 0.0170(11) 0.0020(10) 0.0049(10) -0.0035(11)
C9 0.0282(12) 0.0236(12) 0.0177(11) 0.0011(9) 0.0073(9) 0.0033(10)
C32 0.0252(13) 0.0295(12) 0.0187(12) -0.0002(10) 0.0079(10) 0.0030(10)
C21 0.0218(11) 0.0187(11) 0.0173(11) -0.0005(9) 0.0006(9) 0.0017(9)
C28 0.0321(13) 0.0279(13) 0.0216(12) -0.0080(10) 0.0010(10) 0.0047(11)
C29 0.0301(13) 0.0244(12) 0.0214(12) -0.0024(10) 0.0010(10) 0.0013(10)
C6 0.0319(13) 0.0217(12) 0.0227(12) 0.0018(10) 0.0087(10) -0.0027(10)
C12 0.0389(14) 0.0186(12) 0.0245(13) 0.0041(10) 0.0069(11) -0.0038(10)
C47 0.0354(14) 0.0196(12) 0.0296(13) -0.0050(10) 0.0066(11) -0.0046(10)
C26 0.0244(12) 0.0292(13) 0.0191(11) -0.0023(10) 0.0052(9) 0.0047(10)
C48 0.0387(15) 0.0192(12) 0.0312(13) 0.0013(10) 0.0100(11) -0.0071(11)
C60 0.0285(14) 0.0237(13) 0.0303(14) 0.0012(10) 0.0003(11) 0.0026(10)
C46 0.0302(13) 0.0220(12) 0.0221(11) -0.0032(9) 0.0075(10) -0.0024(10)
C27 0.0293(13) 0.0352(14) 0.0189(11) -0.0050(10) 0.0039(10) 0.0096(11)
C51 0.0296(13) 0.0213(12) 0.0221(11) 0.0008(10) 0.0088(10) -0.0039(10)
C61 0.0281(13) 0.0242(13) 0.0369(14) -0.0009(11) 0.0093(11) 0.0031(10)
C49 0.0350(14) 0.0224(12) 0.0249(12) 0.0007(10) 0.0112(11) -0.0040(10)
C67 0.0399(17) 0.0421(17) 0.0538(19) 0.0078(14) 0.0223(14) 0.0004(13)
C64 0.0249(13) 0.0382(15) 0.0324(14) -0.0012(12) 0.0022(11) -0.0031(11)
C62 0.0363(15) 0.0345(15) 0.0429(16) -0.0031(13) 0.0061(13) 0.0036(12)
C65 0.0304(14) 0.0346(14) 0.0289(13) 0.0075(11) 0.0098(11) 0.0008(11)
C68 0.0465(18) 0.062(2) 0.0314(15) 0.0048(14) 0.0145(13) 0.0190(16)
C66 0.069(2) 0.0330(16) 0.0405(17) -0.0028(13) 0.0039(15) 0.0077(15)
N3B 0.019(2) 0.0248(19) 0.016(2) -0.0060(16) 0.0047(18) -0.0023(16)
O26B 0.0378(18) 0.0262(16) 0.0286(17) -0.0068(13) 0.0018(13) -0.0046(14)
O27B 0.0344(16) 0.0293(14) 0.0266(14) 0.0083(12) 0.0074(12) 0.0078(12)
O25B 0.0360(18) 0.043(2) 0.0167(16) 0.0005(15) 0.0002(13) -0.0034(16)
O25A 0.084(6) 0.055(5) 0.051(5) 0.000(4) 0.023(4) 0.003(5)
N3A 0.028(4) 0.048(4) 0.047(4) -0.015(3) 0.001(3) 0.008(3)
O27A 0.093(7) 0.116(8) 0.080(6) 0.002(6) 0.022(5) -0.028(7)
O26A 0.074(6) 0.064(5) 0.065(5) 0.015(4) 0.027(4) 0.022(4)

loop_
_atom_type_symbol
_atom_type_description
_atom_type_scat_dispersion_real
_atom_type_scat_dispersion_imag
_atom_type_scat_source
C C 0.0181 0.0091 'International Tables Vol C Tables 4.2.6.8 and 6.1.1.4'
H H 0.0000 0.0000 'International Tables Vol C Tables 4.2.6.8 and 6.1.1.4'
Gd Gd -8.8380 11.9157 'International Tables Vol C Tables 4.2.6.8 and 6.1.1.4'
N N 0.0311 0.0180 'International Tables Vol C Tables 4.2.6.8 and 6.1.1.4'
Ni Ni -3.0029 0.5091 'International Tables Vol C Tables 4.2.6.8 and 6.1.1.4'
O O 0.0492 0.0322 'International Tables Vol C Tables 4.2.6.8 and 6.1.1.4'

loop_
_geom_angle_atom_site_label_1
_geom_angle_atom_site_label_2
_geom_angle_atom_site_label_3
_geom_angle
_geom_angle_site_symmetry_1
_geom_angle_site_symmetry_3
_geom_angle_publ_flag
O11 Gd1 O3 121.16(5) . . ?
O11 Gd1 N2 78.26(5) . . ?
O11 Gd1 N1 95.80(6) . . ?
O3 Gd1 N2 91.14(5) . . ?
O3 Gd1 N1 89.43(6) . . ?
O6 Gd1 O11 157.03(5) . . ?
O6 Gd1 O3 61.54(5) . . ?
O6 Gd1 O10 119.20(5) . . ?
O6 Gd1 O7 60.14(5) . . ?
O6 Gd1 O23 80.21(5) . . ?
O6 Gd1 O20 82.21(6) . . ?
O6 Gd1 N2 78.88(5) . . ?
O6 Gd1 N1 107.14(6) . . ?
O2 Gd1 O11 63.57(5) . . ?
O2 Gd1 O3 60.41(5) . . ?
O2 Gd1 O6 121.59(5) . . ?
O2 Gd1 O10 119.18(5) . . ?
O2 Gd1 O7 165.38(5) . . ?
O2 Gd1 O23 117.69(5) . . ?
O2 Gd1 O20 87.66(5) . . ?
O2 Gd1 N2 96.31(5) . . ?
O2 Gd1 N1 78.24(5) . . ?
O10 Gd1 O11 60.08(5) . . ?
O10 Gd1 O3 175.65(5) . . ?
O10 Gd1 N2 93.21(5) . . ?
O10 Gd1 N1 86.28(6) . . ?
O7 Gd1 O11 121.33(5) . . ?
O7 Gd1 O3 117.43(5) . . ?
O7 Gd1 O10 61.73(5) . . ?
O7 Gd1 O23 76.80(5) . . ?
O7 Gd1 O20 78.10(6) . . ?
O7 Gd1 N2 98.20(5) . . ?
O7 Gd1 N1 87.39(6) . . ?
O22 Gd1 O11 77.97(5) . . ?
O22 Gd1 O3 70.26(5) . . ?
O22 Gd1 O6 82.45(5) . . ?
O22 Gd1 O2 73.07(5) . . ?
O22 Gd1 O10 113.97(5) . . ?
O22 Gd1 O7 120.76(6) . . ?
O22 Gd1 O19 140.81(6) . . ?
O22 Gd1 O23 51.23(5) . . ?
O22 Gd1 O20 143.84(6) . . ?
O22 Gd1 N2 25.74(5) . . ?
O22 Gd1 N1 150.40(5) . . ?
O19 Gd1 O11 70.76(5) . . ?
O19 Gd1 O3 106.60(5) . . ?
O19 Gd1 O6 131.92(5) . . ?
O19 Gd1 O2 72.17(5) . . ?
O19 Gd1 O10 69.58(5) . . ?
O19 Gd1 O7 95.90(6) . . ?
O19 Gd1 O23 138.16(6) . . ?
O19 Gd1 O20 50.83(6) . . ?
O19 Gd1 N2 148.94(5) . . ?
O19 Gd1 N1 25.59(6) . . ?
O23 Gd1 O11 78.20(5) . . ?
O23 Gd1 O3 113.34(5) . . ?
O23 Gd1 O10 70.86(5) . . ?
O23 Gd1 N2 25.57(5) . . ?
O23 Gd1 N1 156.39(6) . . ?
O20 Gd1 O11 120.75(6) . . ?
O20 Gd1 O3 73.63(6) . . ?
O20 Gd1 O10 102.10(6) . . ?
O20 Gd1 O23 154.20(6) . . ?
O20 Gd1 N2 159.85(6) . . ?
O20 Gd1 N1 25.26(6) . . ?
N2 Gd1 N1 173.36(5) . . ?
O11 Ni2 O12 90.54(6) . . ?
O11 Ni2 O13 86.14(6) . . ?
O11 Ni2 O14 94.91(7) . . ?
O2 Ni2 O11 83.04(6) . . ?
O2 Ni2 O12 173.53(6) . . ?
O2 Ni2 O13 91.83(6) . . ?
O2 Ni2 O14 92.98(7) . . ?
O12 Ni2 O13 86.88(7) . . ?
O12 Ni2 O14 88.39(7) . . ?
O14 Ni2 O13 175.17(7) . . ?
O1 Ni2 O11 173.68(7) . . ?
O1 Ni2 O2 91.56(6) . . ?
O1 Ni2 O12 94.80(7) . . ?
O1 Ni2 O13 90.78(7) . . ?
O1 Ni2 O14 88.62(7) . . ?
O10 Ni4 O8 173.97(7) . . ?
O10 Ni4 O9 91.03(6) . . ?
O10 Ni4 O18 93.14(7) . . ?
O10 Ni4 O17 90.49(7) . . ?
O8 Ni4 O9 94.96(7) . . ?
O8 Ni4 O18 87.89(7) . . ?
O8 Ni4 O17 88.70(7) . . ?
O7 Ni4 O10 81.81(6) . . ?
O7 Ni4 O8 92.19(7) . . ?
O7 Ni4 O9 172.72(7) . . ?
O7 Ni4 O18 95.29(7) . . ?
O7 Ni4 O17 87.17(7) . . ?
O9 Ni4 O18 86.33(7) . . ?
O9 Ni4 O17 91.65(7) . . ?
O17 Ni4 O18 175.87(7) . . ?
O3 Ni3 O6 80.70(6) . . ?
O3 Ni3 O5 169.66(7) . . ?
O3 Ni3 O15 98.10(7) . . ?
O3 Ni3 O16 88.75(7) . . ?
O6 Ni3 O5 90.16(6) . . ?
O6 Ni3 O15 93.52(7) . . ?
O6 Ni3 O16 93.26(7) . . ?
O5 Ni3 O15 87.21(7) . . ?
O5 Ni3 O16 86.95(7) . . ?
O4 Ni3 O3 92.83(7) . . ?
O4 Ni3 O6 173.31(7) . . ?
O4 Ni3 O5 96.43(7) . . ?
O4 Ni3 O15 85.67(7) . . ?
O4 Ni3 O16 88.26(7) . . ?
O16 Ni3 O15 171.06(7) . . ?
Ni2 O11 Gd1 106.13(6) . . ?
C43 O11 Gd1 125.56(13) . . ?
C43 O11 Ni2 123.63(14) . . ?
Ni3 O3 Gd1 107.94(6) . . ?
C3 O3 Gd1 125.32(14) . . ?
C3 O3 Ni3 124.88(14) . . ?
Ni3 O6 Gd1 108.90(6) . . ?
C22 O6 Gd1 125.83(14) . . ?
C22 O6 Ni3 121.13(14) . . ?
Ni2 O2 Gd1 107.24(6) . . ?
C2 O2 Gd1 126.27(13) . . ?
C2 O2 Ni2 123.34(13) . . ?
C52 O12 Ni2 124.74(14) . . ?
Ni4 O10 Gd1 107.12(6) . . ?
C42 O10 Gd1 126.22(13) . . ?
C42 O10 Ni4 126.66(14) . . ?
C32 O8 Ni4 124.79(16) . . ?
Ni2 O13 H13 115.8(13) . . ?
C60 O13 Ni2 121.61(15) . . ?
C60 O13 H13 102.6(13) . . ?
Ni4 O7 Gd1 108.19(7) . . ?
C23 O7 Gd1 126.27(14) . . ?
C23 O7 Ni4 125.40(14) . . ?
C51 O9 Ni4 125.11(15) . . ?
C31 O5 Ni3 121.87(15) . . ?
Ni2 O14 H14 121.1(13) . . ?
C61 O14 Ni2 120.59(14) . . ?
C61 O14 H14 105.3(13) . . ?
C11 O1 Ni2 125.49(15) . . ?
N2 O22 Gd1 97.72(13) . . ?
N1 O19 Gd1 97.18(14) . . ?
Ni4 O18 H18 116.2(13) . . ?
C65 O18 Ni4 126.56(15) . . ?
C65 O18 H18 104.6(12) . . ?
Ni3 O15 H15 112.1(12) . . ?
C62 O15 Ni3 133.35(16) . . ?
C62 O15 H15 104.0(12) . . ?
C12 O4 Ni3 124.36(16) . . ?
Ni3 O16 H16 119.8(13) . . ?
C63 O16 Ni3 126.47(15) . . ?
C63 O16 H16 108.3(12) . . ?
Ni4 O17 H17 110.6 . . ?
C64 O17 Ni4 124.61(16) . . ?
C64 O17 H17 109.5 . . ?
N2 O23 Gd1 95.20(12) . . ?
N1 O20 Gd1 96.98(14) . . ?
O22 N2 Gd1 56.54(11) . . ?
O23 N2 Gd1 59.23(11) . . ?
O23 N2 O22 115.51(19) . . ?
O24 N2 Gd1 174.44(16) . . ?
O24 N2 O22 121.3(2) . . ?
O24 N2 O23 123.2(2) . . ?
O19 N1 Gd1 57.23(12) . . ?
O20 N1 Gd1 57.76(11) . . ?
O20 N1 O19 114.9(2) . . ?
O21 N1 Gd1 177.82(17) . . ?
O21 N1 O19 122.0(2) . . ?
O21 N1 O20 123.1(2) . . ?
C67 O29 H29A 109.5 . . ?
C68 O30 H30 109.5 . . ?
C2 C1 C10 119.8(2) . . ?
C2 C1 C11 121.9(2) . . ?
C11 C1 C10 118.30(19) . . ?
C66 O28 H28A 109.5 . . ?
O11 C43 C42 114.11(19) . . ?
O11 C43 C44 126.2(2) . . ?
C44 C43 C42 119.6(2) . . ?
C3 C4 C5 119.8(2) . . ?
C3 C4 C12 121.9(2) . . ?
C12 C4 C5 118.3(2) . . ?
O10 C42 C43 114.02(19) . . ?
O10 C42 C41 126.1(2) . . ?
C41 C42 C43 119.9(2) . . ?
O2 C2 C1 126.0(2) . . ?
O2 C2 C3 113.91(18) . . ?
C1 C2 C3 120.1(2) . . ?
O6 C22 C23 114.01(19) . . ?
O6 C22 C21 126.0(2) . . ?
C21 C22 C23 119.9(2) . . ?
O7 C23 C22 113.20(19) . . ?
O7 C23 C24 126.2(2) . . ?
C24 C23 C22 120.6(2) . . ?
C10 C5 C4 119.4(2) . . ?
C6 C5 C4 122.4(2) . . ?
C6 C5 C10 118.2(2) . . ?
O3 C3 C4 126.0(2) . . ?
O3 C3 C2 114.05(19) . . ?
C4 C3 C2 119.93(19) . . ?
C43 C44 C52 121.6(2) . . ?
C43 C44 C45 120.49(19) . . ?
C52 C44 C45 117.8(2) . . ?
O12 C52 C44 128.2(2) . . ?
O12 C52 H52 115.9 . . ?
C44 C52 H52 115.9 . . ?
C30 C25 C24 119.5(2) . . ?
C30 C25 C26 118.3(2) . . ?
C26 C25 C24 122.2(2) . . ?
C50 C45 C44 119.05(19) . . ?
C46 C45 C44 122.4(2) . . ?
C46 C45 C50 118.5(2) . . ?
C5 C10 C1 119.83(19) . . ?
C9 C10 C1 121.7(2) . . ?
C9 C10 C5 118.5(2) . . ?
C7 C8 H8 120.1 . . ?
C9 C8 H8 120.1 . . ?
C9 C8 C7 119.8(2) . . ?
C23 C24 C25 119.6(2) . . ?
C23 C24 C32 121.8(2) . . ?
C32 C24 C25 118.5(2) . . ?
C45 C50 C41 119.7(2) . . ?
C49 C50 C45 118.1(2) . . ?
C49 C50 C41 122.1(2) . . ?
C25 C30 C21 120.0(2) . . ?
C25 C30 C29 118.8(2) . . ?
C29 C30 C21 121.1(2) . . ?
O16 C63 H63A 109.5 . . ?
O16 C63 H63B 109.5 . . ?
O16 C63 H63C 109.5 . . ?
H63A C63 H63B 109.5 . . ?
H63A C63 H63C 109.5 . . ?
H63B C63 H63C 109.5 . . ?
C42 C41 C50 120.2(2) . . ?
C42 C41 C51 121.5(2) . . ?
C51 C41 C50 118.3(2) . . ?
O5 C31 H31 116.0 . . ?
O5 C31 C21 127.9(2) . . ?
C21 C31 H31 116.0 . . ?
C8 C7 H7 119.9 . . ?
C6 C7 C8 120.2(2) . . ?
C6 C7 H7 119.9 . . ?
O1 C11 C1 127.9(2) . . ?
O1 C11 H11 116.0 . . ?
C1 C11 H11 116.0 . . ?
C10 C9 H9 119.2 . . ?
C8 C9 C10 121.7(2) . . ?
C8 C9 H9 119.2 . . ?
O8 C32 C24 128.0(2) . . ?
O8 C32 H32 116.0 . . ?
C24 C32 H32 116.0 . . ?
C22 C21 C30 120.1(2) . . ?
C22 C21 C31 121.1(2) . . ?
C31 C21 C30 118.6(2) . . ?
C29 C28 H28 120.0 . . ?
C29 C28 C27 119.9(2) . . ?
C27 C28 H28 120.0 . . ?
C30 C29 H29 119.3 . . ?
C28 C29 C30 121.3(2) . . ?
C28 C29 H29 119.3 . . ?
C5 C6 H6 119.2 . . ?
C7 C6 C5 121.6(2) . . ?
C7 C6 H6 119.2 . . ?
O4 C12 C4 129.2(2) . . ?
O4 C12 H12 115.4 . . ?
C4 C12 H12 115.4 . . ?
C48 C47 H47 120.3 . . ?
C46 C47 H47 120.3 . . ?
C46 C47 C48 119.3(2) . . ?
C25 C26 H26 119.3 . . ?
C27 C26 C25 121.5(2) . . ?
C27 C26 H26 119.3 . . ?
C47 C48 H48 120.0 . . ?
C49 C48 C47 120.0(2) . . ?
C49 C48 H48 120.0 . . ?
O13 C60 H60A 109.5 . . ?
O13 C60 H60B 109.5 . . ?
O13 C60 H60C 109.5 . . ?
H60A C60 H60B 109.5 . . ?
H60A C60 H60C 109.5 . . ?
H60B C60 H60C 109.5 . . ?
C45 C46 H46 119.0 . . ?
C47 C46 C45 122.0(2) . . ?
C47 C46 H46 119.0 . . ?
C28 C27 H27 120.0 . . ?
C26 C27 C28 120.0(2) . . ?
C26 C27 H27 120.0 . . ?
O9 C51 C41 128.4(2) . . ?
O9 C51 H51 115.8 . . ?
C41 C51 H51 115.8 . . ?
O14 C61 H61A 109.5 . . ?
O14 C61 H61B 109.5 . . ?
O14 C61 H61C 109.5 . . ?
H61A C61 H61B 109.5 . . ?
H61A C61 H61C 109.5 . . ?
H61B C61 H61C 109.5 . . ?
C50 C49 H49 119.0 . . ?
C48 C49 C50 122.0(2) . . ?
C48 C49 H49 119.0 . . ?
O29 C67 H67A 109.5 . . ?
O29 C67 H67B 109.5 . . ?
O29 C67 H67C 109.5 . . ?
H67A C67 H67B 109.5 . . ?
H67A C67 H67C 109.5 . . ?
H67B C67 H67C 109.5 . . ?
O17 C64 H64A 109.5 . . ?
O17 C64 H64B 109.5 . . ?
O17 C64 H64C 109.5 . . ?
H64A C64 H64B 109.5 . . ?
H64A C64 H64C 109.5 . . ?
H64B C64 H64C 109.5 . . ?
O15 C62 H62A 109.5 . . ?
O15 C62 H62B 109.5 . . ?
O15 C62 H62C 109.5 . . ?
H62A C62 H62B 109.5 . . ?
H62A C62 H62C 109.5 . . ?
H62B C62 H62C 109.5 . . ?
O18 C65 H65A 109.5 . . ?
O18 C65 H65B 109.5 . . ?
O18 C65 H65C 109.5 . . ?
H65A C65 H65B 109.5 . . ?
H65A C65 H65C 109.5 . . ?
H65B C65 H65C 109.5 . . ?
O30 C68 H68A 109.5 . . ?
O30 C68 H68B 109.5 . . ?
O30 C68 H68C 109.5 . . ?
H68A C68 H68B 109.5 . . ?
H68A C68 H68C 109.5 . . ?
H68B C68 H68C 109.5 . . ?
O28 C66 H66A 109.5 . . ?
O28 C66 H66B 109.5 . . ?
O28 C66 H66C 109.5 . . ?
H66A C66 H66B 109.5 . . ?
H66A C66 H66C 109.5 . . ?
H66B C66 H66C 109.5 . . ?
O27B N3B O26B 119.9 . . ?
O27B N3B O25B 120.0 . . ?
O25B N3B O26B 120.1 . . ?
O25A N3A O27A 128.3(14) . . ?
O25A N3A O26A 124.2(14) . . ?
O27A N3A O26A 107.1(13) . . ?

loop_
_geom_bond_atom_site_label_1
_geom_bond_atom_site_label_2
_geom_bond_distance
_geom_bond_site_symmetry_2
_geom_bond_publ_flag
Gd1 O11 2.5215(15) . ?
Gd1 O3 2.5259(15) . ?
Gd1 O6 2.4937(15) . ?
Gd1 O2 2.4930(14) . ?
Gd1 O10 2.5194(15) . ?
Gd1 O7 2.4989(16) . ?
Gd1 O22 2.4554(17) . ?
Gd1 O19 2.4872(19) . ?
Gd1 O23 2.5163(17) . ?
Gd1 O20 2.5010(18) . ?
Gd1 N2 2.916(2) . ?
Gd1 N1 2.935(2) . ?
Ni2 O11 1.9932(15) . ?
Ni2 O2 1.9914(16) . ?
Ni2 O12 2.0061(16) . ?
Ni2 O13 2.1200(17) . ?
Ni2 O14 2.0606(17) . ?
Ni2 O1 1.9777(17) . ?
Ni4 O10 1.9705(15) . ?
Ni4 O8 1.9893(16) . ?
Ni4 O7 1.9616(16) . ?
Ni4 O9 1.9946(17) . ?
Ni4 O18 2.1060(17) . ?
Ni4 O17 2.0783(18) . ?
Ni3 O3 1.9791(15) . ?
Ni3 O6 1.9871(16) . ?
Ni3 O5 2.0225(16) . ?
Ni3 O15 2.1068(18) . ?
Ni3 O4 1.9755(17) . ?
Ni3 O16 2.1006(18) . ?
O11 C43 1.305(3) . ?
O3 C3 1.301(3) . ?
O6 C22 1.307(3) . ?
O2 C2 1.311(3) . ?
O12 C52 1.240(3) . ?
O10 C42 1.292(3) . ?
O8 C32 1.244(3) . ?
O13 H13 0.894(9) . ?
O13 C60 1.432(3) . ?
O7 C23 1.302(3) . ?
O9 C51 1.250(3) . ?
O5 C31 1.238(3) . ?
O14 H14 0.882(9) . ?
O14 C61 1.438(3) . ?
O1 C11 1.246(3) . ?
O22 N2 1.278(3) . ?
O19 N1 1.278(3) . ?
O18 H18 0.889(9) . ?
O18 C65 1.426(3) . ?
O15 H15 0.888(9) . ?
O15 C62 1.439(3) . ?
O4 C12 1.241(3) . ?
O16 H16 0.869(9) . ?
O16 C63 1.433(3) . ?
O17 H17 0.8400 . ?
O17 C64 1.423(3) . ?
O23 N2 1.264(3) . ?
O24 N2 1.218(3) . ?
O20 N1 1.262(3) . ?
O21 N1 1.217(3) . ?
O29 H29A 0.8400 . ?
O29 C67 1.432(4) . ?
O30 H30 0.8400 . ?
O30 C68 1.412(3) . ?
C1 C2 1.395(3) . ?
C1 C10 1.463(3) . ?
C1 C11 1.441(3) . ?
O28 H28A 0.8400 . ?
O28 C66 1.402(4) . ?
C43 C42 1.465(3) . ?
C43 C44 1.399(3) . ?
C4 C5 1.463(3) . ?
C4 C3 1.402(3) . ?
C4 C12 1.436(3) . ?
C42 C41 1.403(3) . ?
C2 C3 1.463(3) . ?
C22 C23 1.457(3) . ?
C22 C21 1.393(3) . ?
C23 C24 1.398(3) . ?
C5 C10 1.416(3) . ?
C5 C6 1.414(3) . ?
C44 C52 1.439(3) . ?
C44 C45 1.468(3) . ?
C52 H52 0.9500 . ?
C25 C24 1.469(3) . ?
C25 C30 1.412(3) . ?
C25 C26 1.413(3) . ?
C45 C50 1.417(3) . ?
C45 C46 1.408(3) . ?
C10 C9 1.412(3) . ?
C8 H8 0.9500 . ?
C8 C7 1.387(4) . ?
C8 C9 1.372(3) . ?
C24 C32 1.448(3) . ?
C50 C41 1.462(3) . ?
C50 C49 1.410(3) . ?
C30 C21 1.461(3) . ?
C30 C29 1.414(3) . ?
C63 H63A 0.9800 . ?
C63 H63B 0.9800 . ?
C63 H63C 0.9800 . ?
C41 C51 1.427(3) . ?
C31 H31 0.9500 . ?
C31 C21 1.447(3) . ?
C7 H7 0.9500 . ?
C7 C6 1.372(3) . ?
C11 H11 0.9500 . ?
C9 H9 0.9500 . ?
C32 H32 0.9500 . ?
C28 H28 0.9500 . ?
C28 C29 1.372(3) . ?
C28 C27 1.390(4) . ?
C29 H29 0.9500 . ?
C6 H6 0.9500 . ?
C12 H12 0.9500 . ?
C47 H47 0.9500 . ?
C47 C48 1.397(4) . ?
C47 C46 1.375(3) . ?
C26 H26 0.9500 . ?
C26 C27 1.375(3) . ?
C48 H48 0.9500 . ?
C48 C49 1.369(3) . ?
C60 H60A 0.9800 . ?
C60 H60B 0.9800 . ?
C60 H60C 0.9800 . ?
C46 H46 0.9500 . ?
C27 H27 0.9500 . ?
C51 H51 0.9500 . ?
C61 H61A 0.9800 . ?
C61 H61B 0.9800 . ?
C61 H61C 0.9800 . ?
C49 H49 0.9500 . ?
C67 H67A 0.9800 . ?
C67 H67B 0.9800 . ?
C67 H67C 0.9800 . ?
C64 H64A 0.9800 . ?
C64 H64B 0.9800 . ?
C64 H64C 0.9800 . ?
C62 H62A 0.9800 . ?
C62 H62B 0.9800 . ?
C62 H62C 0.9800 . ?
C65 H65A 0.9800 . ?
C65 H65B 0.9800 . ?
C65 H65C 0.9800 . ?
C68 H68A 0.9800 . ?
C68 H68B 0.9800 . ?
C68 H68C 0.9800 . ?
C66 H66A 0.9800 . ?
C66 H66B 0.9800 . ?
C66 H66C 0.9800 . ?
N3B O26B 1.2522 . ?
N3B O27B 1.2406 . ?
N3B O25B 1.2511 . ?
O25A N3A 1.084(14) . ?
N3A O27A 1.258(16) . ?
N3A O26A 1.377(14) . ?

loop_
_geom_torsion_atom_site_label_1
_geom_torsion_atom_site_label_2
_geom_torsion_atom_site_label_3
_geom_torsion_atom_site_label_4
_geom_torsion
_geom_torsion_site_symmetry_1
_geom_torsion_site_symmetry_2
_geom_torsion_site_symmetry_3
_geom_torsion_site_symmetry_4
_geom_torsion_publ_flag
Gd1 O11 C43 C42 1.0(3) . . . . ?
Gd1 O11 C43 C44 -176.01(16) . . . . ?
Gd1 O3 C3 C4 174.83(16) . . . . ?
Gd1 O3 C3 C2 -2.4(3) . . . . ?
Gd1 O6 C22 C23 -5.6(3) . . . . ?
Gd1 O6 C22 C21 177.17(16) . . . . ?
Gd1 O2 C2 C1 179.83(16) . . . . ?
Gd1 O2 C2 C3 -1.4(3) . . . . ?
Gd1 O10 C42 C43 -0.9(3) . . . . ?
Gd1 O10 C42 C41 176.21(17) . . . . ?
Gd1 O7 C23 C22 6.6(3) . . . . ?
Gd1 O7 C23 C24 -173.99(17) . . . . ?
Gd1 O22 N2 O23 -5.94(19) . . . . ?
Gd1 O22 N2 O24 173.95(18) . . . . ?
Gd1 O19 N1 O20 3.1(2) . . . . ?
Gd1 O19 N1 O21 -177.6(2) . . . . ?
Gd1 O23 N2 O22 5.77(19) . . . . ?
Gd1 O23 N2 O24 -174.12(19) . . . . ?
Gd1 O20 N1 O19 -3.0(2) . . . . ?
Gd1 O20 N1 O21 177.6(2) . . . . ?
Ni2 O11 C43 C42 153.35(14) . . . . ?
Ni2 O11 C43 C44 -23.7(3) . . . . ?
Ni2 O2 C2 C1 -22.9(3) . . . . ?
Ni2 O2 C2 C3 155.89(14) . . . . ?
Ni2 O12 C52 C44 11.4(3) . . . . ?
Ni2 O1 C11 C1 1.1(4) . . . . ?
Ni4 O10 C42 C43 -179.91(14) . . . . ?
Ni4 O10 C42 C41 -2.8(3) . . . . ?
Ni4 O8 C32 C24 -0.3(4) . . . . ?
Ni4 O7 C23 C22 -168.57(14) . . . . ?
Ni4 O7 C23 C24 10.9(3) . . . . ?
Ni4 O9 C51 C41 4.1(4) . . . . ?
Ni3 O3 C3 C4 12.3(3) . . . . ?
Ni3 O3 C3 C2 -164.93(14) . . . . ?
Ni3 O6 C22 C23 -160.11(14) . . . . ?
Ni3 O6 C22 C21 22.7(3) . . . . ?
Ni3 O5 C31 C21 -6.3(3) . . . . ?
Ni3 O4 C12 C4 0.9(4) . . . . ?
O11 C43 C42 O10 -0.1(3) . . . . ?
O11 C43 C42 C41 -177.4(2) . . . . ?
O11 C43 C44 C52 9.3(4) . . . . ?
O11 C43 C44 C45 -174.2(2) . . . . ?
O6 C22 C23 O7 -0.6(3) . . . . ?
O6 C22 C23 C24 180.0(2) . . . . ?
O6 C22 C21 C30 -176.8(2) . . . . ?
O6 C22 C21 C31 9.1(4) . . . . ?
O2 C2 C3 O3 2.3(3) . . . . ?
O2 C2 C3 C4 -175.08(19) . . . . ?
O10 C42 C41 C50 175.0(2) . . . . ?
O10 C42 C41 C51 -7.0(4) . . . . ?
O7 C23 C24 C25 178.8(2) . . . . ?
O7 C23 C24 C32 1.3(4) . . . . ?
O5 C31 C21 C22 -18.6(4) . . . . ?
O5 C31 C21 C30 167.2(2) . . . . ?
C1 C2 C3 O3 -178.88(19) . . . . ?
C1 C2 C3 C4 3.8(3) . . . . ?
C1 C10 C9 C8 177.6(2) . . . . ?
C43 C42 C41 C50 -8.0(3) . . . . ?
C43 C42 C41 C51 170.0(2) . . . . ?
C43 C44 C52 O12 -2.6(4) . . . . ?
C43 C44 C45 C50 -9.4(3) . . . . ?
C43 C44 C45 C46 168.5(2) . . . . ?
C4 C5 C10 C1 4.8(3) . . . . ?
C4 C5 C10 C9 -174.4(2) . . . . ?
C4 C5 C6 C7 176.9(2) . . . . ?
C42 C43 C44 C52 -167.6(2) . . . . ?
C42 C43 C44 C45 8.9(3) . . . . ?
C42 C41 C51 O9 6.3(4) . . . . ?
C2 C1 C10 C5 -10.5(3) . . . . ?
C2 C1 C10 C9 168.7(2) . . . . ?
C2 C1 C11 O1 4.1(4) . . . . ?
C22 C23 C24 C25 -1.8(3) . . . . ?
C22 C23 C24 C32 -179.3(2) . . . . ?
C23 C22 C21 C30 6.1(3) . . . . ?
C23 C22 C21 C31 -168.0(2) . . . . ?
C23 C24 C32 O8 -7.1(4) . . . . ?
C5 C4 C3 O3 173.5(2) . . . . ?
C5 C4 C3 C2 -9.4(3) . . . . ?
C5 C4 C12 O4 179.2(2) . . . . ?
C5 C10 C9 C8 -3.3(3) . . . . ?
C3 C4 C5 C10 5.1(3) . . . . ?
C3 C4 C5 C6 -172.3(2) . . . . ?
C3 C4 C12 O4 0.1(4) . . . . ?
C44 C43 C42 O10 177.2(2) . . . . ?
C44 C43 C42 C41 -0.1(3) . . . . ?
C44 C45 C50 C41 1.2(3) . . . . ?
C44 C45 C50 C49 178.6(2) . . . . ?
C44 C45 C46 C47 -179.6(2) . . . . ?
C52 C44 C45 C50 167.2(2) . . . . ?
C52 C44 C45 C46 -14.9(3) . . . . ?
C25 C24 C32 O8 175.3(2) . . . . ?
C25 C30 C21 C22 -5.3(3) . . . . ?
C25 C30 C21 C31 169.0(2) . . . . ?
C25 C30 C29 C28 -1.1(4) . . . . ?
C25 C26 C27 C28 0.3(4) . . . . ?
C45 C44 C52 O12 -179.1(2) . . . . ?
C45 C50 C41 C42 7.4(3) . . . . ?
C45 C50 C41 C51 -170.6(2) . . . . ?
C45 C50 C49 C48 1.5(4) . . . . ?
C10 C1 C2 O2 -175.1(2) . . . . ?
C10 C1 C2 C3 6.2(3) . . . . ?
C10 C1 C11 O1 -172.7(2) . . . . ?
C10 C5 C6 C7 -0.5(4) . . . . ?
C8 C7 C6 C5 -2.2(4) . . . . ?
C24 C25 C30 C21 0.8(3) . . . . ?
C24 C25 C30 C29 -175.9(2) . . . . ?
C24 C25 C26 C27 176.3(2) . . . . ?
C50 C45 C46 C47 -1.7(4) . . . . ?
C50 C41 C51 O9 -175.7(2) . . . . ?
C30 C25 C24 C23 2.7(3) . . . . ?
C30 C25 C24 C32 -179.8(2) . . . . ?
C30 C25 C26 C27 -2.8(3) . . . . ?
C41 C50 C49 C48 178.8(2) . . . . ?
C7 C8 C9 C10 0.7(4) . . . . ?
C11 C1 C2 O2 8.1(4) . . . . ?
C11 C1 C2 C3 -170.5(2) . . . . ?
C11 C1 C10 C5 166.4(2) . . . . ?
C11 C1 C10 C9 -14.5(3) . . . . ?
C9 C8 C7 C6 2.1(4) . . . . ?
C21 C22 C23 O7 176.8(2) . . . . ?
C21 C22 C23 C24 -2.6(3) . . . . ?
C21 C30 C29 C28 -177.9(2) . . . . ?
C29 C30 C21 C22 171.4(2) . . . . ?
C29 C30 C21 C31 -14.3(3) . . . . ?
C29 C28 C27 C26 1.9(4) . . . . ?
C6 C5 C10 C1 -177.7(2) . . . . ?
C6 C5 C10 C9 3.2(3) . . . . ?
C12 C4 C5 C10 -174.0(2) . . . . ?
C12 C4 C5 C6 8.6(3) . . . . ?
C12 C4 C3 O3 -7.4(4) . . . . ?
C12 C4 C3 C2 169.7(2) . . . . ?
C47 C48 C49 C50 -2.5(4) . . . . ?
C26 C25 C24 C23 -176.4(2) . . . . ?
C26 C25 C24 C32 1.1(3) . . . . ?
C26 C25 C30 C21 179.9(2) . . . . ?
C26 C25 C30 C29 3.2(3) . . . . ?
C48 C47 C46 C45 0.7(4) . . . . ?
C46 C45 C50 C41 -176.8(2) . . . . ?
C46 C45 C50 C49 0.6(3) . . . . ?
C46 C47 C48 C49 1.4(4) . . . . ?
C27 C28 C29 C30 -1.4(4) . . . . ?
C49 C50 C41 C42 -169.8(2) . . . . ?
C49 C50 C41 C51 12.1(3) . . . . ?
